data_4123093
loop_
_publ_author_name
'Huang, Wenliang'
'Dulong, Florian'
'Khan, Saeed I.'
'Cantat, Thibault'
'Diaconescu, Paula L.'

_publ_section_title
;
 Bimetallic Cleavage of Aromatic C-H Bonds by Rare-Earth-Metal Complexes.
;
_journal_name_full 'Journal of the American Chemical Society'
_journal_page_first 141208061549006
_journal_paper_doi 10.1021/ja510761j
_journal_year 2014
_chemical_formula_sum 'C52 H96 Fe2 N4 O2 Sc2 Si4'
_chemical_formula_weight 1123.31
_chemical_name_systematic
; 
 ? 
;
_space_group_IT_number 2
_symmetry_cell_setting triclinic
_symmetry_space_group_name_Hall '-P 1'
_symmetry_space_group_name_H-M 'P -1'
_atom_sites_solution_hydrogens geom
_atom_sites_solution_primary direct
_atom_sites_solution_secondary difmap
_audit_creation_method SHELXL-97
_cell_angle_alpha 89.220(5)
_cell_angle_beta 72.659(6)
_cell_angle_gamma 76.126(6)
_cell_formula_units_Z 2
_cell_length_a 12.729(6)
_cell_length_b 14.432(7)
_cell_length_c 17.929(8)
_cell_measurement_temperature 100(2)
_cell_volume 3046(2)
_computing_structure_refinement 'SHELXL-97 (Sheldrick, 1997)'
_computing_structure_solution 'SHELXS-97 (Sheldrick, 1990)'
_diffrn_ambient_temperature 100(2)
_diffrn_measured_fraction_theta_full 0.882
_diffrn_measured_fraction_theta_max 0.739
_diffrn_radiation_monochromator graphite
_diffrn_radiation_source 'fine-focus sealed tube'
_diffrn_radiation_type MoK\a
_diffrn_radiation_wavelength 0.71073
_diffrn_reflns_av_R_equivalents 0.1091
_diffrn_reflns_av_sigmaI/netI 0.0810
_diffrn_reflns_limit_h_max 18
_diffrn_reflns_limit_h_min -6
_diffrn_reflns_limit_k_max 20
_diffrn_reflns_limit_k_min -19
_diffrn_reflns_limit_l_max 24
_diffrn_reflns_limit_l_min -25
_diffrn_reflns_number 14943
_diffrn_reflns_theta_full 25.00
_diffrn_reflns_theta_max 30.60
_diffrn_reflns_theta_min 3.74
_exptl_absorpt_coefficient_mu 0.797
_exptl_absorpt_correction_T_max 0.9827
_exptl_absorpt_correction_T_min 0.9749
_exptl_absorpt_correction_type multi-scan
_exptl_absorpt_process_details 'Bruker AXS area detector scaling and absorption correction'
_exptl_crystal_density_diffrn 1.225
_exptl_crystal_density_method 'not measured'
_exptl_crystal_F_000 1204
_exptl_crystal_size_max 0.03
_exptl_crystal_size_mid 0.03
_exptl_crystal_size_min 0.02
_refine_diff_density_max 1.266
_refine_diff_density_min -1.728
_refine_diff_density_rms 0.181
_refine_ls_extinction_method none
_refine_ls_goodness_of_fit_ref 0.982
_refine_ls_hydrogen_treatment mixed
_refine_ls_matrix_type full
_refine_ls_number_parameters 631
_refine_ls_number_reflns 13856
_refine_ls_number_restraints 0
_refine_ls_restrained_S_all 0.982
_refine_ls_R_factor_all 0.1165
_refine_ls_R_factor_gt 0.0943
_refine_ls_shift/su_max 0.001
_refine_ls_shift/su_mean 0.000
_refine_ls_structure_factor_coef Fsqd
_refine_ls_weighting_details 'calc w=1/[\s^2^(Fo^2^)+(0.1867P)^2^+0.0000P] where P=(Fo^2^+2Fc^2^)/3'
_refine_ls_weighting_scheme calc
_refine_ls_wR_factor_gt 0.2420
_refine_ls_wR_factor_ref 0.2580
_reflns_number_gt 9594
_reflns_number_total 13856
_reflns_threshold_expression >2sigma(I)
_cod_data_source_file ja510761j_si_001.cif
_cod_data_source_block pld1004
_cod_original_sg_symbol_H-M P-1
_cod_database_code 4123093

loop_
_symmetry_equiv_pos_as_xyz
'x, y, z'
'-x, -y, -z'

loop_
_atom_site_label
_atom_site_type_symbol
_atom_site_fract_x
_atom_site_fract_y
_atom_site_fract_z
_atom_site_U_iso_or_equiv
_atom_site_adp_type
_atom_site_occupancy
_atom_site_symmetry_multiplicity
_atom_site_calc_flag
_atom_site_refinement_flags
_atom_site_disorder_assembly
_atom_site_disorder_group
C83 C 0.4309(9) 0.4446(7) 0.3173(8) 0.0387(4) Uani 0.552(16) 1 d P A 3
H83A H 0.3796 0.4608 0.2852 0.058 Uiso 0.552(16) 1 calc PR A 3
H83B H 0.3967 0.4822 0.3676 0.058 Uiso 0.552(16) 1 calc PR A 3
H83C H 0.4437 0.3763 0.3266 0.058 Uiso 0.552(16) 1 calc PR A 3
C82 C 0.4167(11) 0.4524(9) 0.2827(10) 0.0387(4) Uani 0.448(16) 1 d P A 4
H82A H 0.3923 0.4694 0.2363 0.058 Uiso 0.448(16) 1 calc PR A 4
H82B H 0.3634 0.4928 0.3282 0.058 Uiso 0.448(16) 1 calc PR A 4
H82C H 0.4184 0.3851 0.2921 0.058 Uiso 0.448(16) 1 calc PR A 4
C48 C 0.5003(5) 0.9535(4) 0.3893(3) 0.0384(12) Uani 1 1 d . . .
H48A H 0.5747 0.9208 0.3941 0.058 Uiso 1 1 calc R B 1
H48B H 0.4448 0.9167 0.4137 0.058 Uiso 1 1 calc R B 1
H48C H 0.4759 1.0175 0.4156 0.058 Uiso 1 1 calc R B 1
C34 C 0.4064(6) 1.1570(4) 0.3143(4) 0.0533(17) Uani 1 1 d . . .
H34A H 0.4013 1.2168 0.2874 0.080 Uiso 1 1 calc R C 2
H34B H 0.4614 1.1517 0.3434 0.080 Uiso 1 1 calc R C 2
H34C H 0.3317 1.1568 0.3506 0.080 Uiso 1 1 calc R C 2
C43 C 0.3739(6) 1.0899(4) 0.1974(4) 0.0485(15) Uani 1 1 d . . .
H43A H 0.3888 1.1453 0.1677 0.073 Uiso 1 1 calc R D 2
H43B H 0.2934 1.1035 0.2282 0.073 Uiso 1 1 calc R D 2
H43C H 0.3924 1.0340 0.1612 0.073 Uiso 1 1 calc R D 2
Si3 Si 0.42874(14) 0.95903(11) 0.30976(9) 0.0219(5) Uani 0.775(4) 1 d P E 2
C15 C 0.4463(6) 1.0696(4) 0.2519(4) 0.0284(13) Uani 0.775(4) 1 d P E 2
C40 C 0.5706(6) 1.0596(5) 0.2043(4) 0.0391(15) Uani 0.775(4) 1 d P E 2
H40A H 0.5769 1.1153 0.1730 0.059 Uiso 0.775(4) 1 calc PR E 2
H40B H 0.5978 1.0014 0.1695 0.059 Uiso 0.775(4) 1 calc PR E 2
H40C H 0.6166 1.0557 0.2399 0.059 Uiso 0.775(4) 1 calc PR E 2
C29 C 0.2710(5) 0.9761(5) 0.3565(5) 0.0391(16) Uani 0.775(4) 1 d P E 2
H29A H 0.2344 0.9760 0.3156 0.059 Uiso 0.775(4) 1 calc PR E 2
H29B H 0.2397 1.0374 0.3874 0.059 Uiso 0.775(4) 1 calc PR E 2
H29C H 0.2572 0.9240 0.3907 0.059 Uiso 0.775(4) 1 calc PR E 2
C63 C 0.268(2) 1.0389(18) 0.3254(15) 0.0391(15) Uani 0.225(4) 1 d P E 1
H63A H 0.2055 1.0898 0.3182 0.059 Uiso 0.225(4) 1 calc PR E 1
H63B H 0.2572 1.0324 0.3814 0.059 Uiso 0.225(4) 1 calc PR E 1
H63C H 0.2677 0.9785 0.3012 0.059 Uiso 0.225(4) 1 calc PR E 1
C62 C 0.387(3) 1.0655(17) 0.2848(17) 0.039(6) Uani 0.225(4) 1 d P E 1
C61 C 0.641(2) 0.9995(18) 0.2199(13) 0.035(5) Uani 0.225(4) 1 d P E 1
H61A H 0.6261 1.0255 0.1723 0.053 Uiso 0.225(4) 1 calc PR E 1
H61B H 0.7057 0.9433 0.2057 0.053 Uiso 0.225(4) 1 calc PR E 1
H61C H 0.6586 1.0481 0.2485 0.053 Uiso 0.225(4) 1 calc PR E 1
Si5 Si 0.5104(5) 0.9636(4) 0.2844(3) 0.0259(17) Uani 0.225(4) 1 d P E 1
Sc1 Sc 0.84511(6) 0.68838(5) 0.25375(4) 0.01617(17) Uani 1 1 d . . .
H1 H 0.685(4) 0.704(3) 0.330(3) 0.018(7) Uiso 1 1 d . . .
Sc2 Sc 0.57809(6) 0.71493(5) 0.26368(5) 0.01910(18) Uani 1 1 d . A .
H2 H 0.740(4) 0.712(3) 0.187(3) 0.018(7) Uiso 1 1 d . . .
Fe1 Fe 1.04603(5) 0.66814(4) 0.13005(3) 0.02034(16) Uani 1 1 d . . .
Fe2 Fe 0.49563(6) 0.72933(5) 0.10637(4) 0.0323(2) Uani 1 1 d . A .
Si1 Si 0.91711(11) 0.86161(8) 0.35929(7) 0.0240(3) Uani 1 1 d . . .
Si2 Si 0.97493(13) 0.50162(9) 0.34559(7) 0.0291(3) Uani 1 1 d . . .
Si4 Si 0.56858(14) 0.47244(10) 0.26553(9) 0.0387(4) Uani 1 1 d . . .
N1 N 0.4941(3) 0.8539(2) 0.2522(2) 0.0235(7) Uani 1 1 d . . .
N2 N 0.5653(3) 0.5836(2) 0.2285(2) 0.0240(8) Uani 1 1 d . A .
N3 N 0.9350(3) 0.5511(2) 0.26747(19) 0.0200(7) Uani 1 1 d . . .
N4 N 0.9066(3) 0.7992(3) 0.2817(2) 0.0231(7) Uani 1 1 d . . .
O1 O 0.4675(3) 0.7101(3) 0.38412(19) 0.0332(8) Uani 1 1 d . . .
C1 C 0.9436(4) 0.8056(3) 0.1358(2) 0.0238(9) Uani 1 1 d . . .
H1A H 0.8668 0.8219 0.1356 0.029 Uiso 1 1 calc R . .
C2 C 0.4841(5) 0.7120(4) 0.4611(3) 0.0457(14) Uani 1 1 d . E .
H2A H 0.5354 0.7532 0.4630 0.055 Uiso 1 1 calc R . .
H2B H 0.5163 0.6469 0.4747 0.055 Uiso 1 1 calc R . .
C3 C 0.9812(4) 0.7937(3) 0.2053(3) 0.0224(8) Uani 1 1 d . . .
C4 C 1.0401(5) 0.7887(3) 0.0686(3) 0.0352(12) Uani 1 1 d . . .
H4A H 1.0396 0.7919 0.0157 0.042 Uiso 1 1 calc R . .
C5 C 0.9889(5) 1.0059(4) 0.2641(4) 0.0454(7) Uani 1 1 d . . .
H5A H 0.9869 1.0739 0.2590 0.068 Uiso 1 1 calc R . .
H5B H 0.9706 0.9813 0.2201 0.068 Uiso 1 1 calc R . .
H5C H 1.0650 0.9705 0.2640 0.068 Uiso 1 1 calc R . .
C6 C 0.5641(4) 0.8451(3) 0.1032(3) 0.0304(10) Uani 1 1 d . . .
H6A H 0.6420 0.8419 0.0959 0.036 Uiso 1 1 calc R E .
C7 C 1.0074(3) 0.5475(3) 0.1904(2) 0.0184(8) Uani 1 1 d . . .
C8 C 0.7752(5) 0.3940(4) 0.1484(3) 0.0396(12) Uani 1 1 d . . .
H8A H 0.8286 0.3370 0.1180 0.059 Uiso 1 1 calc R A .
H8B H 0.8073 0.4158 0.1864 0.059 Uiso 1 1 calc R . .
H8C H 0.7617 0.4448 0.1131 0.059 Uiso 1 1 calc R . .
C9 C 1.1033(4) 0.7659(3) 0.1780(3) 0.0306(10) Uani 1 1 d . . .
H9A H 1.1522 0.7503 0.2098 0.037 Uiso 1 1 calc R . .
C10 C 0.9018(5) 0.9931(4) 0.3411(4) 0.0454(7) Uani 1 1 d . . .
C11 C 0.9674(4) 0.5597(3) 0.1228(2) 0.0237(9) Uani 1 1 d . . .
H11A H 0.8908 0.5676 0.1235 0.028 Uiso 1 1 calc R . .
C12 C 1.1280(4) 0.5406(3) 0.1614(3) 0.0300(10) Uani 1 1 d . . .
H12A H 1.1775 0.5342 0.1927 0.036 Uiso 1 1 calc R . .
C13 C 0.5418(4) 0.6001(3) 0.1563(3) 0.0290(10) Uani 1 1 d . . .
C14 C 0.6638(4) 0.3701(3) 0.1915(3) 0.0280(9) Uani 1 1 d . A .
C16 C 0.6882(5) 0.2790(3) 0.2346(3) 0.0385(12) Uani 1 1 d . . .
H16A H 0.7292 0.2247 0.1964 0.058 Uiso 1 1 calc R A .
H16B H 0.6165 0.2671 0.2672 0.058 Uiso 1 1 calc R . .
H16C H 0.7348 0.2867 0.2678 0.058 Uiso 1 1 calc R . .
C17 C 0.6225(4) 0.6055(3) 0.0816(3) 0.0303(10) Uani 1 1 d . A .
H17A H 0.7009 0.6016 0.0724 0.036 Uiso 1 1 calc R . .
C18 C 0.3763(4) 0.8492(3) 0.1601(4) 0.0354(12) Uani 1 1 d . . .
H18A H 0.3057 0.8492 0.1979 0.042 Uiso 1 1 calc R A .
C19 C 0.4790(4) 0.8488(3) 0.1771(3) 0.0250(9) Uani 1 1 d . A .
C20 C 1.0616(5) 0.5581(3) 0.0545(3) 0.0326(11) Uani 1 1 d . . .
H20A H 1.0586 0.5647 0.0023 0.039 Uiso 1 1 calc R . .
C21 C 1.1608(4) 0.5448(3) 0.0790(3) 0.0375(12) Uani 1 1 d . . .
H21A H 1.2359 0.5396 0.0457 0.045 Uiso 1 1 calc R . .
C22 C 0.9198(5) 1.0470(4) 0.4079(4) 0.0454(7) Uani 1 1 d . . .
H22A H 0.9057 1.1155 0.3992 0.068 Uiso 1 1 calc R . .
H22B H 0.9981 1.0230 0.4090 0.068 Uiso 1 1 calc R . .
H22C H 0.8672 1.0369 0.4579 0.068 Uiso 1 1 calc R . .
C23 C 1.0265(5) 0.3663(3) 0.3324(3) 0.0396(13) Uani 1 1 d . . .
C24 C 0.5135(5) 0.8469(4) 0.0429(3) 0.0430(14) Uani 1 1 d . A .
H24A H 0.5510 0.8465 -0.0116 0.052 Uiso 1 1 calc R . .
C25 C 1.1381(5) 0.7662(3) 0.0945(3) 0.0384(13) Uani 1 1 d . . .
H25A H 1.2144 0.7533 0.0616 0.046 Uiso 1 1 calc R . .
C26 C 0.6042(6) 0.3512(4) 0.1317(4) 0.0527(16) Uani 1 1 d . . .
H26A H 0.6553 0.3003 0.0930 0.079 Uiso 1 1 calc R A .
H26B H 0.5846 0.4097 0.1053 0.079 Uiso 1 1 calc R . .
H26C H 0.5348 0.3314 0.1591 0.079 Uiso 1 1 calc R . .
C27 C 0.3964(5) 0.8495(3) 0.0778(4) 0.0441(15) Uani 1 1 d . A .
H27A H 0.3419 0.8511 0.0511 0.053 Uiso 1 1 calc R . .
C28 C 0.4339(4) 0.6133(3) 0.1413(4) 0.0431(15) Uani 1 1 d . A .
H28A H 0.3634 0.6156 0.1801 0.052 Uiso 1 1 calc R . .
C30 C 0.4485(6) 0.6221(4) 0.0611(5) 0.063(2) Uani 1 1 d . . .
H30A H 0.3908 0.6297 0.0363 0.076 Uiso 1 1 calc R A .
C31 C 1.0408(6) 0.3242(4) 0.4094(3) 0.0512(16) Uani 1 1 d . . .
H31A H 1.0579 0.2543 0.4038 0.077 Uiso 1 1 calc R . .
H31B H 0.9704 0.3482 0.4522 0.077 Uiso 1 1 calc R . .
H31C H 1.1033 0.3434 0.4211 0.077 Uiso 1 1 calc R . .
C32 C 1.1451(7) 0.3368(4) 0.2686(4) 0.063(2) Uani 1 1 d . . .
H32A H 1.1729 0.2670 0.2642 0.095 Uiso 1 1 calc R . .
H32B H 1.1989 0.3656 0.2835 0.095 Uiso 1 1 calc R . .
H32C H 1.1380 0.3593 0.2181 0.095 Uiso 1 1 calc R . .
C33 C 0.8430(6) 0.5375(4) 0.4327(3) 0.0523(16) Uani 1 1 d . . .
H33A H 0.8127 0.6070 0.4358 0.078 Uiso 1 1 calc R . .
H33B H 0.8621 0.5185 0.4807 0.078 Uiso 1 1 calc R . .
H33C H 0.7858 0.5057 0.4267 0.078 Uiso 1 1 calc R . .
C35 C 0.5644(6) 0.6177(4) 0.0236(4) 0.0482(16) Uani 1 1 d . A .
H35A H 0.5981 0.6222 -0.0309 0.058 Uiso 1 1 calc R . .
C36 C 0.9412(8) 0.3226(4) 0.3095(5) 0.070(2) Uani 1 1 d . . .
H36A H 0.9710 0.2531 0.3008 0.105 Uiso 1 1 calc R . .
H36B H 0.9292 0.3496 0.2614 0.105 Uiso 1 1 calc R . .
H36C H 0.8690 0.3371 0.3518 0.105 Uiso 1 1 calc R . .
C37 C 0.6281(5) 0.4733(3) 0.3500(3) 0.0387(4) Uani 1 1 d . A .
H37A H 0.5897 0.5326 0.3828 0.058 Uiso 1 1 calc R . .
H37B H 0.7097 0.4692 0.3298 0.058 Uiso 1 1 calc R . .
H37C H 0.6158 0.4184 0.3812 0.058 Uiso 1 1 calc R . .
C38 C 1.0908(6) 0.5485(4) 0.3643(4) 0.0572(18) Uani 1 1 d . . .
H38A H 1.0640 0.5793 0.4172 0.086 Uiso 1 1 calc R . .
H38B H 1.1113 0.5953 0.3260 0.086 Uiso 1 1 calc R . .
H38C H 1.1574 0.4955 0.3595 0.086 Uiso 1 1 calc R . .
C41 C 0.3653(6) 0.7532(5) 0.5158(3) 0.0552(17) Uani 1 1 d . . .
H41A H 0.3443 0.8239 0.5168 0.066 Uiso 1 1 calc R E .
H41B H 0.3582 0.7331 0.5697 0.066 Uiso 1 1 calc R . .
C42 C 0.7992(6) 0.8438(4) 0.4469(3) 0.0478(15) Uani 1 1 d . . .
H42A H 0.8175 0.7777 0.4619 0.072 Uiso 1 1 calc R . .
H42B H 0.7279 0.8567 0.4337 0.072 Uiso 1 1 calc R . .
H42C H 0.7910 0.8877 0.4907 0.072 Uiso 1 1 calc R . .
C44 C 0.7834(5) 1.0357(4) 0.3321(4) 0.0454(7) Uani 1 1 d . . .
H44A H 0.7810 1.0987 0.3107 0.068 Uiso 1 1 calc R . .
H44B H 0.7257 1.0421 0.3834 0.068 Uiso 1 1 calc R . .
H44C H 0.7682 0.9933 0.2965 0.068 Uiso 1 1 calc R . .
C45 C 0.2928(6) 0.7097(5) 0.4788(4) 0.0624(19) Uani 1 1 d . E .
H45A H 0.2947 0.6431 0.4937 0.075 Uiso 1 1 calc R . .
H45B H 0.2130 0.7478 0.4952 0.075 Uiso 1 1 calc R . .
C46 C 0.3472(4) 0.7127(5) 0.3922(4) 0.0486(15) Uani 1 1 d . E .
H46A H 0.3420 0.6570 0.3633 0.058 Uiso 1 1 calc R . .
H46B H 0.3104 0.7721 0.3723 0.058 Uiso 1 1 calc R . .
C47 C 1.0558(6) 0.8185(4) 0.3810(4) 0.0535(18) Uani 1 1 d . . .
H47A H 1.0720 0.7491 0.3849 0.018(7) Uiso 1 1 calc R . .
H47B H 1.0510 0.8496 0.4306 0.028 Uiso 1 1 calc R . .
H47C H 1.1168 0.8345 0.3387 0.028 Uiso 1 1 calc R . .
C1S C 0.8208(6) 1.0240(4) 1.0297(4) 0.0583(18) Uani 1 1 d . . .
H1SA H 0.8450 1.0832 1.0160 0.088 Uiso 1 1 calc R . .
H1SB H 0.8556 0.9927 1.0684 0.088 Uiso 1 1 calc R . .
H1SC H 0.7379 1.0390 1.0517 0.088 Uiso 1 1 calc R . .
C2S C 0.8560(8) 0.9607(5) 0.9602(5) 0.076(2) Uani 1 1 d . . .
H2SA H 0.8102 0.9866 0.9252 0.091 Uiso 1 1 calc R . .
H2SB H 0.9368 0.9563 0.9316 0.091 Uiso 1 1 calc R . .
O1S O 0.8416(3) 0.8697(3) 0.9809(2) 0.0451(10) Uani 1 1 d . . .
C3S C 0.8745(9) 0.7991(5) 0.9192(4) 0.073(2) Uani 1 1 d . . .
H3SA H 0.9555 0.7923 0.8895 0.088 Uiso 1 1 calc R . .
H3SB H 0.8291 0.8195 0.8830 0.088 Uiso 1 1 calc R . .
C4S C 0.8589(8) 0.7076(5) 0.9476(4) 0.071(2) Uani 1 1 d . . .
H4SA H 0.8818 0.6606 0.9031 0.107 Uiso 1 1 calc R . .
H4SB H 0.7787 0.7139 0.9766 0.107 Uiso 1 1 calc R . .
H4SC H 0.9055 0.6862 0.9822 0.107 Uiso 1 1 calc R . .

loop_
_atom_site_aniso_label
_atom_site_aniso_U_11
_atom_site_aniso_U_22
_atom_site_aniso_U_33
_atom_site_aniso_U_23
_atom_site_aniso_U_13
_atom_site_aniso_U_12
C83 0.0447(8) 0.0255(6) 0.0338(7) -0.0046(5) 0.0090(6) -0.0122(5)
C82 0.0447(8) 0.0255(6) 0.0338(7) -0.0046(5) 0.0090(6) -0.0122(5)
C48 0.051(3) 0.037(3) 0.033(3) -0.001(2) -0.017(2) -0.016(2)
C34 0.069(4) 0.028(3) 0.068(4) -0.014(3) -0.036(4) 0.000(3)
C43 0.063(4) 0.036(3) 0.046(3) -0.004(2) -0.024(3) 0.002(3)
Si3 0.0179(10) 0.0214(7) 0.0227(8) -0.0059(6) -0.0015(6) -0.0030(5)
C15 0.028(4) 0.020(3) 0.036(3) -0.005(3) -0.008(3) -0.004(2)
C40 0.036(4) 0.038(3) 0.043(4) 0.001(3) -0.005(3) -0.017(3)
C29 0.018(3) 0.042(4) 0.046(4) -0.013(3) 0.005(3) -0.006(2)
C63 0.036(4) 0.038(3) 0.043(4) 0.001(3) -0.005(3) -0.017(3)
C62 0.045(17) 0.027(11) 0.046(15) 0.000(10) -0.011(13) -0.015(11)
C61 0.033(13) 0.049(14) 0.029(11) -0.005(10) -0.010(9) -0.016(10)
Si5 0.022(4) 0.026(3) 0.028(3) -0.004(2) -0.006(2) -0.002(2)
Sc1 0.0143(4) 0.0191(4) 0.0134(3) -0.0030(3) -0.0043(3) -0.0007(3)
Sc2 0.0133(4) 0.0206(4) 0.0201(4) -0.0052(3) -0.0025(3) -0.0008(3)
Fe1 0.0199(3) 0.0186(3) 0.0163(3) -0.0026(2) 0.0019(2) -0.0023(2)
Fe2 0.0337(4) 0.0244(3) 0.0407(4) -0.0128(3) -0.0255(3) 0.0079(3)
Si1 0.0335(7) 0.0206(6) 0.0205(6) -0.0033(4) -0.0135(5) -0.0045(5)
Si2 0.0508(8) 0.0213(6) 0.0193(6) 0.0016(5) -0.0205(6) -0.0043(5)
Si4 0.0447(8) 0.0255(6) 0.0338(7) -0.0046(5) 0.0090(6) -0.0122(5)
N1 0.028(2) 0.0202(17) 0.0204(17) -0.0044(14) -0.0074(15) -0.0021(14)
N2 0.0209(19) 0.0205(17) 0.0263(18) -0.0050(14) -0.0024(15) -0.0029(13)
N3 0.0232(18) 0.0226(17) 0.0114(14) 0.0015(13) -0.0051(13) -0.0006(13)
N4 0.0187(18) 0.0305(19) 0.0187(16) -0.0080(14) -0.0037(14) -0.0056(14)
O1 0.0190(17) 0.044(2) 0.0270(16) -0.0073(15) -0.0005(13) 0.0023(13)
C1 0.029(2) 0.0192(19) 0.0207(19) 0.0024(16) -0.0052(17) -0.0039(16)
C2 0.057(4) 0.046(3) 0.024(2) -0.003(2) -0.007(2) 0.001(3)
C3 0.020(2) 0.0212(19) 0.023(2) -0.0050(16) -0.0034(16) -0.0034(15)
C4 0.045(3) 0.024(2) 0.025(2) 0.0022(18) 0.005(2) -0.008(2)
C5 0.0551(18) 0.0319(14) 0.0510(17) -0.0016(13) -0.0173(14) -0.0122(12)
C6 0.036(3) 0.026(2) 0.028(2) -0.0036(18) -0.014(2) -0.0013(18)
C7 0.019(2) 0.0152(17) 0.0172(18) 0.0008(14) -0.0038(15) 0.0002(13)
C8 0.039(3) 0.035(3) 0.031(3) 0.007(2) 0.000(2) 0.002(2)
C9 0.016(2) 0.028(2) 0.044(3) -0.009(2) -0.0041(19) -0.0034(16)
C10 0.0551(18) 0.0319(14) 0.0510(17) -0.0016(13) -0.0173(14) -0.0122(12)
C11 0.030(2) 0.021(2) 0.0163(18) -0.0063(15) -0.0021(16) -0.0055(16)
C12 0.022(2) 0.023(2) 0.037(3) 0.0006(19) -0.0026(19) 0.0020(16)
C13 0.023(2) 0.026(2) 0.037(3) -0.0118(19) -0.0133(19) 0.0017(16)
C14 0.030(2) 0.023(2) 0.029(2) -0.0022(18) -0.0066(19) -0.0047(17)
C16 0.046(3) 0.026(2) 0.037(3) -0.002(2) -0.001(2) -0.012(2)
C17 0.033(3) 0.027(2) 0.029(2) -0.0083(18) -0.018(2) 0.0073(18)
C18 0.030(3) 0.022(2) 0.058(3) -0.008(2) -0.030(2) 0.0059(17)
C19 0.024(2) 0.0205(19) 0.031(2) -0.0081(17) -0.0148(18) 0.0011(15)
C20 0.049(3) 0.027(2) 0.0141(18) -0.0052(17) 0.0035(19) -0.012(2)
C21 0.029(3) 0.024(2) 0.041(3) -0.006(2) 0.015(2) -0.0022(18)
C22 0.0551(18) 0.0319(14) 0.0510(17) -0.0016(13) -0.0173(14) -0.0122(12)
C23 0.075(4) 0.022(2) 0.030(2) 0.007(2) -0.032(3) -0.006(2)
C24 0.063(4) 0.034(3) 0.034(3) -0.006(2) -0.031(3) 0.004(2)
C25 0.030(3) 0.026(2) 0.041(3) -0.006(2) 0.016(2) -0.0063(19)
C26 0.061(4) 0.036(3) 0.069(4) -0.015(3) -0.036(3) -0.005(3)
C27 0.050(3) 0.026(2) 0.065(4) -0.013(2) -0.042(3) 0.007(2)
C28 0.029(3) 0.024(2) 0.082(4) -0.021(3) -0.029(3) -0.0006(18)
C30 0.071(4) 0.032(3) 0.101(6) -0.033(3) -0.072(4) 0.020(3)
C31 0.090(5) 0.036(3) 0.033(3) 0.011(2) -0.032(3) -0.009(3)
C32 0.094(6) 0.030(3) 0.049(4) 0.003(3) -0.019(4) 0.015(3)
C33 0.089(5) 0.046(3) 0.014(2) 0.002(2) -0.007(3) -0.012(3)
C35 0.070(4) 0.031(3) 0.043(3) -0.015(2) -0.041(3) 0.018(2)
C36 0.121(7) 0.029(3) 0.081(5) 0.005(3) -0.065(5) -0.014(3)
C37 0.0447(8) 0.0255(6) 0.0338(7) -0.0046(5) 0.0090(6) -0.0122(5)
C38 0.078(5) 0.038(3) 0.079(5) 0.002(3) -0.061(4) -0.010(3)
C41 0.063(4) 0.052(4) 0.030(3) 0.006(3) 0.008(3) -0.004(3)
C42 0.078(4) 0.048(3) 0.021(2) -0.001(2) -0.009(3) -0.030(3)
C44 0.0551(18) 0.0319(14) 0.0510(17) -0.0016(13) -0.0173(14) -0.0122(12)
C45 0.045(4) 0.061(4) 0.058(4) 0.004(3) 0.013(3) -0.005(3)
C46 0.019(3) 0.066(4) 0.047(3) 0.003(3) 0.004(2) -0.002(2)
C47 0.070(4) 0.037(3) 0.077(5) -0.005(3) -0.061(4) -0.008(3)
C1S 0.056(4) 0.039(3) 0.071(5) 0.020(3) -0.004(3) -0.015(3)
C2S 0.094(6) 0.052(4) 0.077(5) 0.030(4) -0.025(5) -0.013(4)
O1S 0.045(2) 0.038(2) 0.040(2) 0.0129(17) -0.0024(17) -0.0015(16)
C3S 0.125(7) 0.058(4) 0.046(4) 0.013(3) -0.041(4) -0.021(4)
C4S 0.113(7) 0.054(4) 0.043(4) 0.000(3) -0.029(4) -0.007(4)

loop_
_atom_type_symbol
_atom_type_description
_atom_type_scat_dispersion_real
_atom_type_scat_dispersion_imag
_atom_type_scat_source
C C 0.0033 0.0016 'International Tables Vol C Tables 4.2.6.8 and 6.1.1.4'
H H 0.0000 0.0000 'International Tables Vol C Tables 4.2.6.8 and 6.1.1.4'
N N 0.0061 0.0033 'International Tables Vol C Tables 4.2.6.8 and 6.1.1.4'
O O 0.0106 0.0060 'International Tables Vol C Tables 4.2.6.8 and 6.1.1.4'
Si Si 0.0817 0.0704 'International Tables Vol C Tables 4.2.6.8 and 6.1.1.4'
Sc Sc 0.2519 0.3716 'International Tables Vol C Tables 4.2.6.8 and 6.1.1.4'
Fe Fe 0.3463 0.8444 'International Tables Vol C Tables 4.2.6.8 and 6.1.1.4'

loop_
_geom_angle_atom_site_label_1
_geom_angle_atom_site_label_2
_geom_angle_atom_site_label_3
_geom_angle
Si4 C83 H83A 109.5
Si4 C83 H83B 109.5
Si4 C83 H83C 109.5
Si4 C82 H82A 109.5
Si4 C82 H82B 109.5
Si4 C82 H82C 109.5
C15 C34 H34A 109.5
C15 C34 H34B 109.5
H34A C34 H34B 109.5
C15 C34 H34C 109.5
H34A C34 H34C 109.5
H34B C34 H34C 109.5
C15 C43 H43A 109.5
C15 C43 H43B 109.5
H43A C43 H43B 109.5
C15 C43 H43C 109.5
H43A C43 H43C 109.5
H43B C43 H43C 109.5
N1 Si3 C29 114.0(3)
N1 Si3 C15 112.3(2)
C29 Si3 C15 105.9(3)
C43 C15 C40 109.0(6)
C43 C15 C34 108.0(5)
C40 C15 C34 109.5(5)
C43 C15 Si3 113.0(5)
C40 C15 Si3 110.9(5)
C34 C15 Si3 106.4(5)
C15 C40 H40A 109.5
C15 C40 H40B 109.5
H40A C40 H40B 109.5
C15 C40 H40C 109.5
H40A C40 H40C 109.5
H40B C40 H40C 109.5
Si3 C29 H29A 109.5
Si3 C29 H29B 109.5
H29A C29 H29B 109.5
Si3 C29 H29C 109.5
H29A C29 H29C 109.5
H29B C29 H29C 109.5
C63 C62 Si5 111.4(17)
N1 Si5 C48 106.0(4)
N1 Si5 C62 111.7(8)
C48 Si5 C62 103.9(9)
N1 Si5 C61 113.6(8)
C48 Si5 C61 116.0(8)
C62 Si5 C61 105.3(12)
N4 Sc1 N3 115.54(15)
N4 Sc1 C7 110.08(14)
N3 Sc1 C7 33.96(12)
N4 Sc1 C3 33.78(13)
N3 Sc1 C3 109.81(15)
C7 Sc1 C3 87.64(14)
N4 Sc1 Fe1 78.41(10)
N3 Sc1 Fe1 78.60(10)
C7 Sc1 Fe1 46.62(9)
C3 Sc1 Fe1 46.43(9)
N4 Sc1 C11 121.67(14)
N3 Sc1 C11 59.30(13)
C7 Sc1 C11 30.72(13)
C3 Sc1 C11 89.45(13)
Fe1 Sc1 C11 43.36(9)
N4 Sc1 C1 58.72(14)
N3 Sc1 C1 121.51(13)
C7 Sc1 C1 89.34(13)
C3 Sc1 C1 30.44(14)
Fe1 Sc1 C1 43.05(9)
C11 Sc1 C1 75.76(13)
N4 Sc1 Sc2 122.56(11)
N3 Sc1 Sc2 116.70(11)
C7 Sc1 Sc2 126.47(10)
C3 Sc1 Sc2 132.19(10)
Fe1 Sc1 Sc2 133.88(4)
C11 Sc1 Sc2 104.54(10)
C1 Sc1 Sc2 108.92(10)
N4 Sc1 H1 106.9(13)
N3 Sc1 H1 105.3(13)
C7 Sc1 H1 134.7(13)
C3 Sc1 H1 136.5(13)
Fe1 Sc1 H1 170.5(13)
C11 Sc1 H1 131.2(13)
C1 Sc1 H1 132.9(13)
Sc2 Sc1 H1 36.6(13)
N4 Sc1 H2 119.4(13)
N3 Sc1 H2 122.4(13)
C7 Sc1 H2 107.8(13)
C3 Sc1 H2 106.0(13)
Fe1 Sc1 H2 96.2(13)
C11 Sc1 H2 77.8(13)
C1 Sc1 H2 76.5(13)
Sc2 Sc1 H2 38.0(13)
H1 Sc1 H2 74.4(19)
N2 Sc2 N1 132.49(16)
N2 Sc2 O1 93.18(14)
N1 Sc2 O1 93.52(14)
N2 Sc2 C19 106.74(14)
N1 Sc2 C19 30.01(13)
O1 Sc2 C19 113.57(13)
N2 Sc2 C13 29.88(15)
N1 Sc2 C13 106.56(15)
O1 Sc2 C13 112.70(15)
C19 Sc2 C13 78.09(14)
N2 Sc2 Fe2 68.96(11)
N1 Sc2 Fe2 68.87(10)
O1 Sc2 Fe2 125.08(10)
C19 Sc2 Fe2 39.23(9)
C13 Sc2 Fe2 39.33(10)
N2 Sc2 Sc1 106.01(11)
N1 Sc2 Sc1 114.24(11)
O1 Sc2 Sc1 112.92(10)
C19 Sc2 Sc1 120.22(10)
C13 Sc2 Sc1 114.87(10)
Fe2 Sc2 Sc1 121.83(3)
N2 Sc2 H1 112.8(13)
N1 Sc2 H1 114.5(13)
O1 Sc2 H1 76.3(13)
C19 Sc2 H1 138.7(13)
C13 Sc2 H1 137.5(13)
Fe2 Sc2 H1 158.6(13)
Sc1 Sc2 H1 36.8(13)
N2 Sc2 H2 98.3(12)
N1 Sc2 H2 99.6(12)
O1 Sc2 H2 148.9(13)
C19 Sc2 H2 90.7(12)
C13 Sc2 H2 90.4(13)
Fe2 Sc2 H2 86.0(13)
Sc1 Sc2 H2 36.1(13)
H1 Sc2 H2 72.7(18)
C25 Fe1 C21 101.6(2)
C25 Fe1 C20 119.9(2)
C21 Fe1 C20 41.0(2)
C25 Fe1 C9 41.1(2)
C21 Fe1 C9 117.4(2)
C20 Fe1 C9 154.9(2)
C25 Fe1 C4 40.9(2)
C21 Fe1 C4 118.9(2)
C20 Fe1 C4 107.0(2)
C9 Fe1 C4 69.3(2)
C25 Fe1 C12 116.9(2)
C21 Fe1 C12 40.6(2)
C20 Fe1 C12 68.7(2)
C9 Fe1 C12 103.0(2)
C4 Fe1 C12 153.5(2)
C25 Fe1 C11 159.2(2)
C21 Fe1 C11 68.3(2)
C20 Fe1 C11 40.77(17)
C9 Fe1 C11 159.68(19)
C4 Fe1 C11 126.8(2)
C12 Fe1 C11 67.9(2)
C25 Fe1 C1 67.8(2)
C21 Fe1 C1 157.3(2)
C20 Fe1 C1 125.6(2)
C9 Fe1 C1 68.50(19)
C4 Fe1 C1 40.10(18)
C12 Fe1 C1 162.12(18)
C11 Fe1 C1 114.43(19)
C25 Fe1 C3 68.00(18)
C21 Fe1 C3 155.7(2)
C20 Fe1 C3 163.1(2)
C9 Fe1 C3 40.48(17)
C4 Fe1 C3 68.31(18)
C12 Fe1 C3 123.02(19)
C11 Fe1 C3 128.21(17)
C1 Fe1 C3 40.60(17)
C25 Fe1 C7 154.6(2)
C21 Fe1 C7 68.33(17)
C20 Fe1 C7 68.56(17)
C9 Fe1 C7 121.32(19)
C4 Fe1 C7 164.3(2)
C12 Fe1 C7 40.55(17)
C11 Fe1 C7 40.23(17)
C1 Fe1 C7 129.43(16)
C3 Fe1 C7 111.31(16)
C25 Fe1 Sc1 127.90(13)
C21 Fe1 Sc1 127.76(14)
C20 Fe1 Sc1 109.25(14)
C9 Fe1 Sc1 94.92(14)
C4 Fe1 Sc1 110.22(14)
C12 Fe1 Sc1 95.50(13)
C11 Fe1 Sc1 68.84(12)
C1 Fe1 Sc1 70.38(12)
C3 Fe1 Sc1 60.09(12)
C7 Fe1 Sc1 59.75(11)
C28 Fe2 C18 108.8(2)
C28 Fe2 C27 121.1(2)
C18 Fe2 C27 40.8(2)
C28 Fe2 C35 67.9(3)
C18 Fe2 C35 153.7(2)
C27 Fe2 C35 116.9(2)
C28 Fe2 C30 40.3(3)
C18 Fe2 C30 119.9(2)
C27 Fe2 C30 102.5(2)
C35 Fe2 C30 40.4(3)
C28 Fe2 C24 155.7(2)
C18 Fe2 C24 68.3(2)
C27 Fe2 C24 40.8(2)
C35 Fe2 C24 103.6(2)
C30 Fe2 C24 118.7(3)
C28 Fe2 C17 68.4(2)
C18 Fe2 C17 164.4(2)
C27 Fe2 C17 154.3(2)
C35 Fe2 C17 40.94(19)
C30 Fe2 C17 68.6(2)
C24 Fe2 C17 120.9(2)
C28 Fe2 C6 163.1(2)
C18 Fe2 C6 68.1(2)
C27 Fe2 C6 68.2(2)
C35 Fe2 C6 122.6(3)
C30 Fe2 C6 156.2(3)
C24 Fe2 C6 40.2(2)
C17 Fe2 C6 109.9(2)
C28 Fe2 C19 126.5(2)
C18 Fe2 C19 40.49(18)
C27 Fe2 C19 68.36(19)
C35 Fe2 C19 161.3(2)
C30 Fe2 C19 158.2(3)
C24 Fe2 C19 68.0(2)
C17 Fe2 C19 127.94(18)
C6 Fe2 C19 40.48(19)
C28 Fe2 C13 41.02(19)
C18 Fe2 C13 127.2(2)
C27 Fe2 C13 160.2(2)
C35 Fe2 C13 68.6(2)
C30 Fe2 C13 68.7(2)
C24 Fe2 C13 159.0(2)
C17 Fe2 C13 40.64(19)
C6 Fe2 C13 126.69(19)
C19 Fe2 C13 113.13(18)
C28 Fe2 Sc2 86.76(17)
C18 Fe2 Sc2 86.88(15)
C27 Fe2 Sc2 124.39(15)
C35 Fe2 Sc2 118.22(15)
C30 Fe2 Sc2 124.3(2)
C24 Fe2 Sc2 116.55(15)
C17 Fe2 Sc2 77.67(13)
C6 Fe2 Sc2 76.58(14)
C19 Fe2 Sc2 57.01(12)
C13 Fe2 Sc2 57.00(13)
N4 Si1 C47 114.0(2)
N4 Si1 C42 105.6(2)
C47 Si1 C42 108.5(3)
N4 Si1 C10 111.3(2)
C47 Si1 C10 106.3(3)
C42 Si1 C10 111.1(3)
N3 Si2 C38 112.6(3)
N3 Si2 C33 105.1(2)
C38 Si2 C33 109.0(3)
N3 Si2 C23 112.5(2)
C38 Si2 C23 107.4(3)
C33 Si2 C23 110.1(3)
N2 Si4 C83 117.9(4)
N2 Si4 C37 105.4(2)
C83 Si4 C37 99.8(5)
N2 Si4 C14 113.2(2)
C83 Si4 C14 110.5(3)
C37 Si4 C14 108.8(2)
N2 Si4 C82 106.2(5)
C37 Si4 C82 120.5(6)
C14 Si4 C82 103.1(4)
C19 N1 Si3 118.0(3)
C19 N1 Si5 117.4(3)
C19 N1 Sc2 103.1(2)
Si3 N1 Sc2 138.3(2)
Si5 N1 Sc2 129.6(3)
C13 N2 Si4 118.9(3)
C13 N2 Sc2 103.6(3)
Si4 N2 Sc2 137.3(2)
C7 N3 Si2 125.5(3)
C7 N3 Sc1 90.0(2)
Si2 N3 Sc1 131.50(19)
C3 N4 Si1 123.3(3)
C3 N4 Sc1 91.3(2)
Si1 N4 Sc1 143.0(2)
C2 O1 C46 110.3(4)
C2 O1 Sc2 133.6(3)
C46 O1 Sc2 115.9(3)
C4 C1 C3 108.9(4)
C4 C1 Fe1 68.6(3)
C3 C1 Fe1 70.9(2)
C4 C1 Sc1 134.7(3)
C3 C1 Sc1 61.7(2)
Fe1 C1 Sc1 66.58(11)
C4 C1 H1A 125.6
C3 C1 H1A 125.6
Fe1 C1 H1A 126.5
Sc1 C1 H1A 78.7
O1 C2 C41 103.6(5)
O1 C2 H2A 111.0
C41 C2 H2A 111.0
O1 C2 H2B 111.0
C41 C2 H2B 111.0
H2A C2 H2B 109.0
N4 C3 C9 129.7(4)
N4 C3 C1 123.5(4)
C9 C3 C1 106.5(4)
N4 C3 Fe1 124.1(3)
C9 C3 Fe1 67.0(2)
C1 C3 Fe1 68.5(2)
N4 C3 Sc1 54.9(2)
C9 C3 Sc1 128.2(3)
C1 C3 Sc1 87.9(3)
Fe1 C3 Sc1 73.47(13)
C1 C4 C25 107.6(4)
C1 C4 Fe1 71.3(3)
C25 C4 Fe1 68.8(3)
C1 C4 H4A 126.2
C25 C4 H4A 126.2
Fe1 C4 H4A 125.2
C10 C5 H5A 109.5
C10 C5 H5B 109.5
H5A C5 H5B 109.5
C10 C5 H5C 109.5
H5A C5 H5C 109.5
H5B C5 H5C 109.5
C24 C6 C19 108.9(5)
C24 C6 Fe2 69.8(3)
C19 C6 Fe2 70.9(3)
C24 C6 H6A 125.6
C19 C6 H6A 125.6
Fe2 C6 H6A 125.3
N3 C7 C11 123.3(4)
N3 C7 C12 130.7(4)
C11 C7 C12 105.8(4)
N3 C7 Fe1 124.9(3)
C11 C7 Fe1 68.2(2)
C12 C7 Fe1 67.1(2)
N3 C7 Sc1 56.03(18)
C11 C7 Sc1 86.2(2)
C12 C7 Sc1 130.1(3)
Fe1 C7 Sc1 73.63(12)
C14 C8 H8A 109.5
C14 C8 H8B 109.5
H8A C8 H8B 109.5
C14 C8 H8C 109.5
H8A C8 H8C 109.5
H8B C8 H8C 109.5
C25 C9 C3 107.8(5)
C25 C9 Fe1 68.9(3)
C3 C9 Fe1 72.5(3)
C25 C9 H9A 126.1
C3 C9 H9A 126.1
Fe1 C9 H9A 124.1
C5 C10 C22 108.5(5)
C5 C10 C44 106.8(5)
C22 C10 C44 111.0(5)
C5 C10 Si1 110.5(4)
C22 C10 Si1 111.0(4)
C44 C10 Si1 108.9(4)
C20 C11 C7 109.0(4)
C20 C11 Fe1 68.2(3)
C7 C11 Fe1 71.6(2)
C20 C11 Sc1 135.3(3)
C7 C11 Sc1 63.1(2)
Fe1 C11 Sc1 67.80(11)
C20 C11 H11A 125.5
C7 C11 H11A 125.5
Fe1 C11 H11A 126.4
Sc1 C11 H11A 77.1
C21 C12 C7 109.3(5)
C21 C12 Fe1 69.2(3)
C7 C12 Fe1 72.3(2)
C21 C12 H12A 125.4
C7 C12 H12A 125.4
Fe1 C12 H12A 124.7
N2 C13 C17 126.5(4)
N2 C13 C28 128.1(5)
C17 C13 C28 105.4(5)
N2 C13 Fe2 129.4(3)
C17 C13 Fe2 68.2(3)
C28 C13 Fe2 67.3(3)
N2 C13 Sc2 46.5(2)
C17 C13 Sc2 107.2(3)
C28 C13 Sc2 123.2(3)
Fe2 C13 Sc2 83.66(15)
C8 C14 C16 109.1(4)
C8 C14 C26 109.4(5)
C16 C14 C26 108.3(4)
C8 C14 Si4 110.2(3)
C16 C14 Si4 109.3(3)
C26 C14 Si4 110.5(4)
C14 C16 H16A 109.5
C14 C16 H16B 109.5
H16A C16 H16B 109.5
C14 C16 H16C 109.5
H16A C16 H16C 109.5
H16B C16 H16C 109.5
C35 C17 C13 108.4(5)
C35 C17 Fe2 69.2(3)
C13 C17 Fe2 71.1(3)
C35 C17 H17A 125.8
C13 C17 H17A 125.8
Fe2 C17 H17A 125.4
C27 C18 C19 109.1(5)
C27 C18 Fe2 70.0(3)
C19 C18 Fe2 71.7(2)
C27 C18 H18A 125.4
C19 C18 H18A 125.4
Fe2 C18 H18A 124.6
N1 C19 C18 127.2(5)
N1 C19 C6 126.4(4)
C18 C19 C6 106.4(4)
N1 C19 Fe2 129.6(3)
C18 C19 Fe2 67.8(2)
C6 C19 Fe2 68.6(3)
N1 C19 Sc2 46.9(2)
C18 C19 Sc2 124.5(3)
C6 C19 Sc2 105.6(3)
Fe2 C19 Sc2 83.76(14)
C21 C20 C11 107.6(4)
C21 C20 Fe1 69.4(3)
C11 C20 Fe1 71.0(2)
C21 C20 H20A 126.2
C11 C20 H20A 126.2
Fe1 C20 H20A 124.9
C12 C21 C20 108.3(4)
C12 C21 Fe1 70.2(3)
C20 C21 Fe1 69.5(3)
C12 C21 H21A 125.9
C20 C21 H21A 125.9
Fe1 C21 H21A 126.0
C10 C22 H22A 109.5
C10 C22 H22B 109.5
H22A C22 H22B 109.5
C10 C22 H22C 109.5
H22A C22 H22C 109.5
H22B C22 H22C 109.5
C36 C23 C31 108.0(5)
C36 C23 C32 110.1(6)
C31 C23 C32 107.5(5)
C36 C23 Si2 110.8(4)
C31 C23 Si2 110.4(4)
C32 C23 Si2 110.1(4)
C6 C24 C27 108.2(5)
C6 C24 Fe2 70.0(3)
C27 C24 Fe2 69.3(3)
C6 C24 H24A 125.9
C27 C24 H24A 125.9
Fe2 C24 H24A 126.3
C4 C25 C9 109.2(4)
C4 C25 Fe1 70.3(3)
C9 C25 Fe1 70.0(3)
C4 C25 H25A 125.4
C9 C25 H25A 125.4
Fe1 C25 H25A 125.9
C14 C26 H26A 109.5
C14 C26 H26B 109.5
H26A C26 H26B 109.5
C14 C26 H26C 109.5
H26A C26 H26C 109.5
H26B C26 H26C 109.5
C18 C27 C24 107.3(4)
C18 C27 Fe2 69.3(3)
C24 C27 Fe2 69.9(3)
C18 C27 H27A 126.3
C24 C27 H27A 126.3
Fe2 C27 H27A 126.1
C30 C28 C13 110.0(6)
C30 C28 Fe2 70.4(4)
C13 C28 Fe2 71.7(3)
C30 C28 H28A 125.0
C13 C28 H28A 125.0
Fe2 C28 H28A 124.4
C28 C30 C35 107.8(5)
C28 C30 Fe2 69.3(3)
C35 C30 Fe2 69.7(3)
C28 C30 H30A 126.1
C35 C30 H30A 126.1
Fe2 C30 H30A 126.4
C23 C31 H31A 109.5
C23 C31 H31B 109.5
H31A C31 H31B 109.5
C23 C31 H31C 109.5
H31A C31 H31C 109.5
H31B C31 H31C 109.5
C23 C32 H32A 109.5
C23 C32 H32B 109.5
H32A C32 H32B 109.5
C23 C32 H32C 109.5
H32A C32 H32C 109.5
H32B C32 H32C 109.5
Si2 C33 H33A 109.5
Si2 C33 H33B 109.5
H33A C33 H33B 109.5
Si2 C33 H33C 109.5
H33A C33 H33C 109.5
H33B C33 H33C 109.5
C30 C35 C17 108.4(6)
C30 C35 Fe2 69.8(3)
C17 C35 Fe2 69.8(3)
C30 C35 H35A 125.8
C17 C35 H35A 125.8
Fe2 C35 H35A 126.1
C23 C36 H36A 109.5
C23 C36 H36B 109.5
H36A C36 H36B 109.5
C23 C36 H36C 109.5
H36A C36 H36C 109.5
H36B C36 H36C 109.5
Si4 C37 H37A 109.5
Si4 C37 H37B 109.5
H37A C37 H37B 109.5
Si4 C37 H37C 109.5
H37A C37 H37C 109.5
H37B C37 H37C 109.5
Si2 C38 H38A 109.5
Si2 C38 H38B 109.5
H38A C38 H38B 109.5
Si2 C38 H38C 109.5
H38A C38 H38C 109.5
H38B C38 H38C 109.5
C2 C41 C45 102.0(5)
C2 C41 H41A 111.4
C45 C41 H41A 111.4
C2 C41 H41B 111.4
C45 C41 H41B 111.4
H41A C41 H41B 109.2
Si1 C42 H42A 109.5
Si1 C42 H42B 109.5
H42A C42 H42B 109.5
Si1 C42 H42C 109.5
H42A C42 H42C 109.5
H42B C42 H42C 109.5
C10 C44 H44A 109.5
C10 C44 H44B 109.5
H44A C44 H44B 109.5
C10 C44 H44C 109.5
H44A C44 H44C 109.5
H44B C44 H44C 109.5
C46 C45 C41 103.8(5)
C46 C45 H45A 111.0
C41 C45 H45A 111.0
C46 C45 H45B 111.0
C41 C45 H45B 111.0
H45A C45 H45B 109.0
O1 C46 C45 104.4(5)
O1 C46 H46A 110.9
C45 C46 H46A 110.9
O1 C46 H46B 110.9
C45 C46 H46B 110.9
H46A C46 H46B 108.9
Si1 C47 H47A 109.5
Si1 C47 H47B 109.5
H47A C47 H47B 109.5
Si1 C47 H47C 109.5
H47A C47 H47C 109.5
H47B C47 H47C 109.5
C2S C1S H1SA 109.5
C2S C1S H1SB 109.5
H1SA C1S H1SB 109.5
C2S C1S H1SC 109.5
H1SA C1S H1SC 109.5
H1SB C1S H1SC 109.5
O1S C2S C1S 110.0(6)
O1S C2S H2SA 109.7
C1S C2S H2SA 109.7
O1S C2S H2SB 109.7
C1S C2S H2SB 109.7
H2SA C2S H2SB 108.2
C2S O1S C3S 116.7(6)
O1S C3S C4S 111.8(6)
O1S C3S H3SA 109.3
C4S C3S H3SA 109.3
O1S C3S H3SB 109.3
C4S C3S H3SB 109.3
H3SA C3S H3SB 107.9
C3S C4S H4SA 109.5
C3S C4S H4SB 109.5
H4SA C4S H4SB 109.5
C3S C4S H4SC 109.5
H4SA C4S H4SC 109.5
H4SB C4S H4SC 109.5

loop_
_geom_bond_atom_site_label_1
_geom_bond_atom_site_label_2
_geom_bond_distance
C83 Si4 1.858(10)
C83 H83A 0.9800
C83 H83B 0.9800
C83 H83C 0.9800
C82 Si4 1.956(14)
C82 H82A 0.9800
C82 H82B 0.9800
C82 H82C 0.9800
C48 Si5 1.853(8)
C48 H48A 0.9800
C48 H48B 0.9800
C48 H48C 0.9800
C34 C15 1.579(8)
C34 H34A 0.9800
C34 H34B 0.9800
C34 H34C 0.9800
C43 C15 1.513(9)
C43 H43A 0.9800
C43 H43B 0.9800
C43 H43C 0.9800
Si3 N1 1.728(4)
Si3 C29 1.886(6)
Si3 C15 1.914(7)
C15 C40 1.530(10)
C40 H40A 0.9800
C40 H40B 0.9800
C40 H40C 0.9800
C29 H29A 0.9800
C29 H29B 0.9800
C29 H29C 0.9800
C63 C62 1.61(4)
C63 H63A 0.9800
C63 H63B 0.9800
C63 H63C 0.9800
C62 Si5 1.88(3)
C61 Si5 1.90(2)
C61 H61A 0.9800
C61 H61B 0.9800
C61 H61C 0.9800
Si5 N1 1.771(7)
Sc1 N4 2.069(4)
Sc1 N3 2.088(3)
Sc1 C7 2.518(4)
Sc1 C3 2.529(4)
Sc1 Fe1 2.7970(13)
Sc1 C11 2.817(4)
Sc1 C1 2.871(4)
Sc1 Sc2 3.2783(19)
Sc1 H1 2.05(5)
Sc1 H2 2.01(5)
Sc2 N2 2.064(4)
Sc2 N1 2.074(4)
Sc2 O1 2.209(3)
Sc2 C19 2.766(5)
Sc2 C13 2.766(5)
Sc2 Fe2 3.2778(16)
Sc2 H1 2.04(5)
Sc2 H2 2.10(4)
Fe1 C25 2.026(5)
Fe1 C21 2.035(5)
Fe1 C20 2.036(4)
Fe1 C9 2.040(5)
Fe1 C4 2.045(5)
Fe1 C12 2.048(5)
Fe1 C11 2.074(4)
Fe1 C1 2.081(4)
Fe1 C3 2.114(4)
Fe1 C7 2.119(4)
Fe2 C28 2.031(6)
Fe2 C18 2.035(5)
Fe2 C27 2.043(5)
Fe2 C35 2.044(5)
Fe2 C30 2.045(6)
Fe2 C24 2.051(6)
Fe2 C17 2.051(4)
Fe2 C6 2.054(5)
Fe2 C19 2.085(4)
Fe2 C13 2.090(5)
Si1 N4 1.722(4)
Si1 C47 1.879(6)
Si1 C42 1.885(6)
Si1 C10 1.894(6)
Si2 N3 1.719(4)
Si2 C38 1.878(6)
Si2 C33 1.889(6)
Si2 C23 1.900(5)
Si4 N2 1.723(4)
Si4 C37 1.885(6)
Si4 C14 1.910(5)
N1 C19 1.420(6)
N2 C13 1.418(6)
N3 C7 1.407(5)
N4 C3 1.406(5)
O1 C2 1.459(6)
O1 C46 1.485(7)
C1 C4 1.415(6)
C1 C3 1.456(6)
C1 H1A 0.9500
C2 C41 1.517(8)
C2 H2A 0.9900
C2 H2B 0.9900
C3 C9 1.439(6)
C4 C25 1.423(8)
C4 H4A 0.9500
C5 C10 1.532(9)
C5 H5A 0.9800
C5 H5B 0.9800
C5 H5C 0.9800
C6 C24 1.411(7)
C6 C19 1.432(7)
C6 H6A 0.9500
C7 C11 1.443(6)
C7 C12 1.446(6)
C8 C14 1.517(7)
C8 H8A 0.9800
C8 H8B 0.9800
C8 H8C 0.9800
C9 C25 1.428(7)
C9 H9A 0.9500
C10 C22 1.538(8)
C10 C44 1.541(9)
C11 C20 1.432(6)
C11 H11A 0.9500
C12 C21 1.416(7)
C12 H12A 0.9500
C13 C17 1.439(7)
C13 C28 1.445(7)
C14 C16 1.531(7)
C14 C26 1.546(8)
C16 H16A 0.9800
C16 H16B 0.9800
C16 H16C 0.9800
C17 C35 1.432(7)
C17 H17A 0.9500
C18 C27 1.420(8)
C18 C19 1.427(6)
C18 H18A 0.9500
C20 C21 1.427(8)
C20 H20A 0.9500
C21 H21A 0.9500
C22 H22A 0.9800
C22 H22B 0.9800
C22 H22C 0.9800
C23 C36 1.531(9)
C23 C31 1.543(7)
C23 C32 1.564(9)
C24 C27 1.426(9)
C24 H24A 0.9500
C25 H25A 0.9500
C26 H26A 0.9800
C26 H26B 0.9800
C26 H26C 0.9800
C27 H27A 0.9500
C28 C30 1.403(10)
C28 H28A 0.9500
C30 C35 1.413(10)
C30 H30A 0.9500
C31 H31A 0.9800
C31 H31B 0.9800
C31 H31C 0.9800
C32 H32A 0.9800
C32 H32B 0.9800
C32 H32C 0.9800
C33 H33A 0.9800
C33 H33B 0.9800
C33 H33C 0.9800
C35 H35A 0.9500
C36 H36A 0.9800
C36 H36B 0.9800
C36 H36C 0.9800
C37 H37A 0.9800
C37 H37B 0.9800
C37 H37C 0.9800
C38 H38A 0.9800
C38 H38B 0.9800
C38 H38C 0.9800
C41 C45 1.529(11)
C41 H41A 0.9900
C41 H41B 0.9900
C42 H42A 0.9800
C42 H42B 0.9800
C42 H42C 0.9800
C44 H44A 0.9800
C44 H44B 0.9800
C44 H44C 0.9800
C45 C46 1.505(9)
C45 H45A 0.9900
C45 H45B 0.9900
C46 H46A 0.9900
C46 H46B 0.9900
C47 H47A 0.9800
C47 H47B 0.9800
C47 H47C 0.9800
C1S C2S 1.445(11)
C1S H1SA 0.9800
C1S H1SB 0.9800
C1S H1SC 0.9800
C2S O1S 1.399(8)
C2S H2SA 0.9900
C2S H2SB 0.9900
O1S C3S 1.410(8)
C3S C4S 1.446(10)
C3S H3SA 0.9900
C3S H3SB 0.9900
C4S H4SA 0.9800
C4S H4SB 0.9800
C4S H4SC 0.9800
